data_2205408
loop_
_publ_author_name
'K. Ravikumar'
'B. Sridhar'
'Biswanath Das'
'K. Venkateswarlu'

_publ_section_title
;
 A clerodane diterpenoid from <i>Pulicaria wightiana</i>
;
_journal_issue 4
_journal_name_full 'Acta Crystallographica Section E'
_journal_page_first o854
_journal_page_last o856
_journal_paper_doi 10.1107/S1600536805005994
_journal_volume 61
_journal_year 2005
_chemical_formula_iupac 'C21 H30 O5'
_chemical_formula_moiety 'C21 H30 O5'
_chemical_formula_sum 'C21 H30 O5'
_chemical_formula_weight 362.45
_chemical_name_systematic
;
methyl 6\a-hydroxy-3,13-clerodadien-15,16-olid-18-oate
;
_space_group_IT_number 19
_symmetry_cell_setting orthorhombic
_symmetry_space_group_name_Hall 'P 2ac 2ab'
_symmetry_space_group_name_H-M 'P 21 21 21'
_atom_sites_solution_hydrogens geom
_atom_sites_solution_primary direct
_atom_sites_solution_secondary difmap
_audit_creation_method SHELXL-97
_cell_angle_alpha 90.00
_cell_angle_beta 90.00
_cell_angle_gamma 90.00
_cell_formula_units_Z 4
_cell_length_a 10.3572(5)
_cell_length_b 11.6812(5)
_cell_length_c 15.5784(7)
_cell_measurement_reflns_used 9796
_cell_measurement_temperature 273(2)
_cell_measurement_theta_max 27.95
_cell_measurement_theta_min 2.18
_cell_volume 1884.75(15)
_computing_cell_refinement 'SAINT (Bruker, 2001)'
_computing_data_collection 'SMART (Bruker, 2001)'
_computing_data_reduction SAINT
_computing_molecular_graphics 'SHELXTL/PC (Sheldrick, 1990) and PLATON (Spek, 2003)'
_computing_publication_material 'SHELXL97 and PARST (Nardelli, 1995)'
_computing_structure_refinement 'SHELXL97 (Sheldrick, 1997)'
_computing_structure_solution 'SHELXS97 (Sheldrick, 1997)'
_diffrn_ambient_temperature 273(2)
_diffrn_measured_fraction_theta_full 0.999
_diffrn_measured_fraction_theta_max 0.986
_diffrn_measurement_device 'Bruker SMART APEX CCD area-detector'
_diffrn_measurement_device_type 'Bruker SMART CCD area-detector'
_diffrn_measurement_method \w
_diffrn_radiation_monochromator graphite
_diffrn_radiation_source 'fine-focus sealed tube'
_diffrn_radiation_type MoK\a
_diffrn_radiation_wavelength 0.71073
_diffrn_reflns_av_R_equivalents 0.0187
_diffrn_reflns_av_sigmaI/netI 0.0134
_diffrn_reflns_limit_h_max 13
_diffrn_reflns_limit_h_min -13
_diffrn_reflns_limit_k_max 15
_diffrn_reflns_limit_k_min -14
_diffrn_reflns_limit_l_max 20
_diffrn_reflns_limit_l_min -20
_diffrn_reflns_number 16247
_diffrn_reflns_theta_full 25.00
_diffrn_reflns_theta_max 28.00
_diffrn_reflns_theta_min 2.18
_diffrn_standards_number 0
_exptl_absorpt_coefficient_mu 0.090
_exptl_absorpt_correction_type none
_exptl_crystal_colour colorless
_exptl_crystal_density_diffrn 1.277
_exptl_crystal_density_method 'not measured'
_exptl_crystal_description needle
_exptl_crystal_F_000 784
_exptl_crystal_size_max 0.30
_exptl_crystal_size_mid 0.14
_exptl_crystal_size_min 0.09
_refine_diff_density_max 0.278
_refine_diff_density_min -0.183
_refine_ls_extinction_method none
_refine_ls_goodness_of_fit_ref 1.037
_refine_ls_hydrogen_treatment constr
_refine_ls_matrix_type full
_refine_ls_number_parameters 240
_refine_ls_number_reflns 2549
_refine_ls_number_restraints 0
_refine_ls_restrained_S_all 1.037
_refine_ls_R_factor_all 0.0457
_refine_ls_R_factor_gt 0.0433
_refine_ls_shift/su_max 0.000
_refine_ls_shift/su_mean 0.000
_refine_ls_structure_factor_coef Fsqd
_refine_ls_weighting_details 'calc w = 1/[\s^2^(Fo^2^)+(0.0837P)^2^+0.187P] where P = (Fo^2^+2Fc^2^)/3'
_refine_ls_weighting_scheme calc
_refine_ls_wR_factor_gt 0.1171
_refine_ls_wR_factor_ref 0.1204
_reflns_number_gt 2386
_reflns_number_total 2549
_reflns_threshold_expression I>2\s(I)
_cod_data_source_file bt6612.cif
_cod_data_source_block I
_cod_depositor_comments
;
The following automatic conversions were performed:
'_symmetry_cell_setting' value 'Orthorhombic' changed to 'orthorhombic'
according to '/home/saulius/struct/CIF-dictionaries/cif_core.dic'
dictionary named 'cif_core.dic' version 2.4.1 from 2010-06-29.

Automatic conversion script
Id: cif_fix_enum 1527 2010-12-29 10:47:43Z saulius 

The following automatic conversions were performed:

'_symmetry_cell_setting' value 'Orthorhombic' changed to
'orthorhombic' according to
/home/saulius/struct/CIF-dictionaries/cif_core.dic dictionary named
'cif_core.dic' version 2.4.1 from 2010-06-29.

Automatic conversion script
Id: cif_fix_values 1715 2011-07-08 13:25:40Z adriana 
;
_cod_database_code 2205408
_cod_database_fobs_code 2205408

loop_
_symmetry_equiv_pos_as_xyz
'x, y, z'
'-x+1/2, -y, z+1/2'
'-x, y+1/2, -z+1/2'
'x+1/2, -y+1/2, -z'

loop_
_atom_site_label
_atom_site_fract_x
_atom_site_fract_y
_atom_site_fract_z
_atom_site_U_iso_or_equiv
_atom_site_adp_type
_atom_site_calc_flag
_atom_site_refinement_flags
_atom_site_occupancy
_atom_site_type_symbol
O1 0.35265(19) 0.45141(14) 1.11395(9) 0.0594(4) Uani d . 1 O
H1 0.3800 0.4023 1.1469 0.089 Uiso calc R 1 H
O2 0.2912(3) 0.1551(2) 0.44294(11) 0.0936(8) Uani d . 1 O
O3 0.1218(2) 0.18395(16) 0.52905(11) 0.0705(5) Uani d . 1 O
O4 0.3820(2) 0.08839(15) 1.16640(10) 0.0652(5) Uani d . 1 O
O5 0.4445(2) 0.26636(14) 1.19287(9) 0.0647(5) Uani d . 1 O
C1 0.5140(2) 0.20411(17) 0.87041(11) 0.0442(4) Uani d . 1 C
H1A 0.5061 0.1975 0.8086 0.053 Uiso calc R 1 H
H1B 0.6022 0.2257 0.8837 0.053 Uiso calc R 1 H
C2 0.4833(3) 0.09069(17) 0.91170(13) 0.0546(5) Uani d . 1 C
H2A 0.4103 0.0563 0.8825 0.066 Uiso calc R 1 H
H2B 0.5566 0.0398 0.9052 0.066 Uiso calc R 1 H
C3 0.4524(2) 0.10288(17) 1.00462(12) 0.0470(4) Uani d . 1 C
H3 0.4441 0.0359 1.0364 0.056 Uiso calc R 1 H
C4 0.43565(16) 0.20137(15) 1.04620(10) 0.0360(3) Uani d . 1 C
C5 0.44603(16) 0.32013(14) 1.00170(9) 0.0329(3) Uani d . 1 C
C6 0.33756(18) 0.40344(15) 1.03061(11) 0.0380(4) Uani d . 1 C
H6 0.2556 0.3615 1.0295 0.046 Uiso calc R 1 H
C7 0.3243(2) 0.50658(15) 0.97230(12) 0.0448(4) Uani d . 1 C
H7A 0.4023 0.5522 0.9768 0.054 Uiso calc R 1 H
H7B 0.2532 0.5532 0.9928 0.054 Uiso calc R 1 H
C8 0.30129(19) 0.47899(16) 0.87832(12) 0.0430(4) Uani d . 1 C
H8 0.2210 0.4348 0.8751 0.052 Uiso calc R 1 H
C9 0.41007(16) 0.40201(15) 0.84263(10) 0.0363(3) Uani d . 1 C
C10 0.42112(15) 0.29636(13) 0.90344(9) 0.0316(3) Uani d . 1 C
H10 0.3357 0.2604 0.9014 0.038 Uiso calc R 1 H
C11 0.37563(18) 0.36333(17) 0.74991(11) 0.0419(4) Uani d . 1 C
H11A 0.3695 0.4313 0.7144 0.050 Uiso calc R 1 H
H11B 0.4471 0.3182 0.7282 0.050 Uiso calc R 1 H
C12 0.2528(2) 0.2944(2) 0.73759(12) 0.0537(5) Uani d . 1 C
H12A 0.2548 0.2289 0.7758 0.064 Uiso calc R 1 H
H12B 0.1795 0.3414 0.7537 0.064 Uiso calc R 1 H
C13 0.2337(2) 0.25295(16) 0.64782(11) 0.0449(4) Uani d . 1 C
C14 0.3179(2) 0.2339(2) 0.58554(13) 0.0558(5) Uani d . 1 C
H14 0.4062 0.2477 0.5889 0.067 Uiso calc R 1 H
C15 0.2507(3) 0.18763(19) 0.51082(14) 0.0631(6) Uani d . 1 C
C16 0.1020(3) 0.2250(3) 0.61501(15) 0.0647(6) Uani d . 1 C
H16A 0.0617 0.1666 0.6502 0.078 Uiso calc R 1 H
H16B 0.0476 0.2926 0.6149 0.078 Uiso calc R 1 H
C17 0.2790(3) 0.5904(2) 0.82861(15) 0.0704(7) Uani d . 1 C
H17A 0.2037 0.6282 0.8506 0.106 Uiso calc R 1 H
H17B 0.2667 0.5733 0.7689 0.106 Uiso calc R 1 H
H17C 0.3527 0.6394 0.8352 0.106 Uiso calc R 1 H
C18 0.42054(19) 0.19146(17) 1.14123(11) 0.0434(4) Uani d . 1 C
C19 0.3710(3) 0.0691(3) 1.25795(14) 0.0751(8) Uani d . 1 C
H19A 0.4557 0.0661 1.2829 0.113 Uiso calc R 1 H
H19B 0.3273 -0.0021 1.2680 0.113 Uiso calc R 1 H
H19C 0.3229 0.1304 1.2835 0.113 Uiso calc R 1 H
C20 0.57988(18) 0.37079(18) 1.02397(12) 0.0460(4) Uani d . 1 C
H20A 0.5972 0.3595 1.0839 0.069 Uiso calc R 1 H
H20B 0.5804 0.4512 1.0113 0.069 Uiso calc R 1 H
H20C 0.6451 0.3331 0.9905 0.069 Uiso calc R 1 H
C21 0.5387(2) 0.4674(2) 0.83387(14) 0.0542(5) Uani d . 1 C
H21A 0.5325 0.5213 0.7875 0.081 Uiso calc R 1 H
H21B 0.6071 0.4142 0.8223 0.081 Uiso calc R 1 H
H21C 0.5566 0.5075 0.8863 0.081 Uiso calc R 1 H

loop_
_atom_site_aniso_label
_atom_site_aniso_U_11
_atom_site_aniso_U_22
_atom_site_aniso_U_33
_atom_site_aniso_U_12
_atom_site_aniso_U_13
_atom_site_aniso_U_23
O1 0.0948(12) 0.0507(8) 0.0328(6) 0.0209(8) 0.0027(7) -0.0091(6)
O2 0.149(2) 0.0874(13) 0.0448(9) 0.0199(15) 0.0110(11) -0.0198(9)
O3 0.0965(13) 0.0702(10) 0.0449(8) -0.0039(10) -0.0134(9) -0.0161(8)
O4 0.0960(13) 0.0647(10) 0.0351(7) -0.0165(9) 0.0008(8) 0.0098(7)
O5 0.1014(13) 0.0611(9) 0.0315(7) 0.0096(10) -0.0097(8) -0.0038(6)
C1 0.0542(10) 0.0478(9) 0.0306(7) 0.0121(8) 0.0053(7) -0.0049(7)
C2 0.0841(14) 0.0411(9) 0.0385(9) 0.0133(10) 0.0009(10) -0.0086(8)
C3 0.0653(12) 0.0381(8) 0.0378(9) 0.0058(9) -0.0008(8) 0.0010(7)
C4 0.0407(8) 0.0386(8) 0.0285(7) 0.0034(7) -0.0014(6) 0.0005(6)
C5 0.0364(7) 0.0347(7) 0.0276(7) 0.0015(6) 0.0005(6) -0.0033(6)
C6 0.0458(8) 0.0364(8) 0.0318(8) 0.0048(7) 0.0058(7) -0.0028(7)
C7 0.0585(10) 0.0358(8) 0.0401(9) 0.0086(8) -0.0005(8) -0.0025(7)
C8 0.0506(9) 0.0405(8) 0.0380(8) 0.0077(7) -0.0014(7) 0.0014(7)
C9 0.0395(8) 0.0389(8) 0.0305(7) -0.0032(7) 0.0018(6) 0.0036(6)
C10 0.0347(7) 0.0347(7) 0.0255(6) 0.0006(6) 0.0008(5) -0.0016(6)
C11 0.0482(9) 0.0500(9) 0.0275(7) -0.0005(8) 0.0031(7) 0.0049(7)
C12 0.0537(10) 0.0765(14) 0.0310(8) -0.0119(11) 0.0008(7) -0.0040(9)
C13 0.0594(10) 0.0424(9) 0.0329(8) 0.0023(8) -0.0044(7) 0.0020(7)
C14 0.0716(13) 0.0567(11) 0.0390(9) 0.0149(11) -0.0001(9) 0.0007(9)
C15 0.1058(19) 0.0449(10) 0.0386(10) 0.0156(12) -0.0028(11) -0.0025(8)
C16 0.0710(14) 0.0790(15) 0.0440(11) -0.0048(13) -0.0052(10) -0.0140(11)
C17 0.1038(19) 0.0566(13) 0.0508(11) 0.0288(14) -0.0068(13) 0.0092(10)
C18 0.0464(9) 0.0510(9) 0.0326(8) 0.0068(8) -0.0028(7) 0.0028(7)
C19 0.0923(18) 0.0959(19) 0.0371(10) -0.0178(16) -0.0017(11) 0.0193(12)
C20 0.0420(8) 0.0541(10) 0.0421(9) -0.0055(8) -0.0069(7) -0.0042(8)
C21 0.0536(10) 0.0604(12) 0.0487(10) -0.0186(10) 0.0042(9) 0.0084(10)

loop_
_atom_type_symbol
_atom_type_description
_atom_type_scat_dispersion_real
_atom_type_scat_dispersion_imag
_atom_type_scat_source
C C 0.0033 0.0016 'International Tables Vol C Tables 4.2.6.8 and 6.1.1.4'
H H 0 0 'International Tables Vol C Tables 4.2.6.8 and 6.1.1.4'
N N 0.0061 0.0033 'International Tables Vol C Tables 4.2.6.8 and 6.1.1.4'
O O 0.0106 0.006 'International Tables Vol C Tables 4.2.6.8 and 6.1.1.4'
F F 0.0171 0.0103 'International Tables Vol C Tables 4.2.6.8 and 6.1.1.4'
Cl Cl 0.1484 0.1585 'International Tables Vol C Tables 4.2.6.8 and 6.1.1.4'

loop_
_geom_angle_atom_site_label_1
_geom_angle_atom_site_label_2
_geom_angle_atom_site_label_3
_geom_angle
_geom_angle_publ_flag
C6 O1 H1 109.5 ?
C15 O3 C16 108.82(18) ?
C18 O4 C19 117.11(19) ?
C2 C1 C10 110.01(15) ?
C2 C1 H1A 109.7 ?
C10 C1 H1A 109.7 ?
C2 C1 H1B 109.7 ?
C10 C1 H1B 109.7 ?
H1A C1 H1B 108.2 ?
C3 C2 C1 112.10(16) ?
C3 C2 H2A 109.2 ?
C1 C2 H2A 109.2 ?
C3 C2 H2B 109.2 ?
C1 C2 H2B 109.2 ?
H2A C2 H2B 107.9 ?
C4 C3 C2 125.69(18) ?
C4 C3 H3 117.2 ?
C2 C3 H3 117.2 ?
C3 C4 C18 115.40(16) ?
C3 C4 C5 123.03(14) ?
C18 C4 C5 121.24(15) ?
C20 C5 C6 110.09(14) ?
C20 C5 C4 107.66(14) ?
C6 C5 C4 112.32(13) ?
C20 C5 C10 115.58(13) ?
C6 C5 C10 105.87(13) ?
C4 C5 C10 105.34(13) y
O1 C6 C7 104.11(14) ?
O1 C6 C5 115.60(15) ?
C7 C6 C5 112.95(14) y
O1 C6 H6 108.0 ?
C7 C6 H6 108.0 ?
C5 C6 H6 108.0 ?
C6 C7 C8 115.06(15) ?
C6 C7 H7A 108.5 ?
C8 C7 H7A 108.5 ?
C6 C7 H7B 108.5 ?
C8 C7 H7B 108.5 ?
H7A C7 H7B 107.5 ?
C7 C8 C17 109.32(16) ?
C7 C8 C9 110.86(15) y
C17 C8 C9 114.98(17) ?
C7 C8 H8 107.1 ?
C17 C8 H8 107.1 ?
C9 C8 H8 107.1 ?
C21 C9 C8 111.94(16) ?
C21 C9 C11 105.06(14) ?
C8 C9 C11 109.64(14) ?
C21 C9 C10 112.48(15) ?
C8 C9 C10 107.19(13) y
C11 C9 C10 110.55(14) ?
C1 C10 C9 113.47(13) ?
C1 C10 C5 110.29(13) ?
C9 C10 C5 117.53(13) ?
C1 C10 H10 104.7 ?
C9 C10 H10 104.7 ?
C5 C10 H10 104.7 ?
C12 C11 C9 117.63(14) ?
C12 C11 H11A 107.9 ?
C9 C11 H11A 107.9 ?
C12 C11 H11B 107.9 ?
C9 C11 H11B 107.9 ?
H11A C11 H11B 107.2 ?
C13 C12 C11 113.65(16) ?
C13 C12 H12A 108.8 ?
C11 C12 H12A 108.8 ?
C13 C12 H12B 108.8 ?
C11 C12 H12B 108.8 ?
H12A C12 H12B 107.7 ?
C14 C13 C16 108.33(18) ?
C14 C13 C12 130.8(2) ?
C16 C13 C12 120.83(18) ?
C13 C14 C15 109.4(2) ?
C13 C14 H14 125.3 ?
C15 C14 H14 125.3 ?
O2 C15 O3 121.0(3) ?
O2 C15 C14 130.8(3) ?
O3 C15 C14 108.2(2) ?
O3 C16 C13 105.17(19) ?
O3 C16 H16A 110.7 ?
C13 C16 H16A 110.7 ?
O3 C16 H16B 110.7 ?
C13 C16 H16B 110.7 ?
H16A C16 H16B 108.8 ?
C8 C17 H17A 109.5 ?
C8 C17 H17B 109.5 ?
H17A C17 H17B 109.5 ?
C8 C17 H17C 109.5 ?
H17A C17 H17C 109.5 ?
H17B C17 H17C 109.5 ?
O5 C18 O4 121.28(17) ?
O5 C18 C4 125.42(18) ?
O4 C18 C4 113.24(17) ?
O4 C19 H19A 109.5 ?
O4 C19 H19B 109.5 ?
H19A C19 H19B 109.5 ?
O4 C19 H19C 109.5 ?
H19A C19 H19C 109.5 ?
H19B C19 H19C 109.5 ?
C5 C20 H20A 109.5 ?
C5 C20 H20B 109.5 ?
H20A C20 H20B 109.5 ?
C5 C20 H20C 109.5 ?
H20A C20 H20C 109.5 ?
H20B C20 H20C 109.5 ?
C9 C21 H21A 109.5 ?
C9 C21 H21B 109.5 ?
H21A C21 H21B 109.5 ?
C9 C21 H21C 109.5 ?
H21A C21 H21C 109.5 ?
H21B C21 H21C 109.5 ?

loop_
_geom_bond_atom_site_label_1
_geom_bond_atom_site_label_2
_geom_bond_distance
_geom_bond_publ_flag
O1 C6 1.423(2) ?
O1 H1 0.8200 ?
O2 C15 1.199(3) y
O3 C15 1.365(4) y
O3 C16 1.437(3) ?
O4 C18 1.328(3) ?
O4 C19 1.448(2) ?
O5 C18 1.214(2) y
C1 C2 1.507(3) ?
C1 C10 1.533(2) ?
C1 H1A 0.9700 ?
C1 H1B 0.9700 ?
C2 C3 1.489(3) ?
C2 H2A 0.9700 ?
C2 H2B 0.9700 ?
C3 C4 1.332(3) y
C3 H3 0.9300 ?
C4 C18 1.493(2) ?
C4 C5 1.554(2) ?
C5 C20 1.547(2) ?
C5 C6 1.553(2) ?
C5 C10 1.577(2) ?
C6 C7 1.515(2) ?
C6 H6 0.9800 ?
C7 C8 1.518(3) ?
C7 H7A 0.9700 ?
C7 H7B 0.9700 ?
C8 C17 1.532(3) ?
C8 C9 1.545(2) ?
C8 H8 0.9800 ?
C9 C21 1.542(2) ?
C9 C11 1.555(2) ?
C9 C10 1.560(2) ?
C10 H10 0.9800 ?
C11 C12 1.518(3) ?
C11 H11A 0.9700 ?
C11 H11B 0.9700 ?
C12 C13 1.493(2) ?
C12 H12A 0.9700 ?
C12 H12B 0.9700 ?
C13 C14 1.324(3) y
C13 C16 1.493(3) ?
C14 C15 1.460(3) ?
C14 H14 0.9300 ?
C16 H16A 0.9700 ?
C16 H16B 0.9700 ?
C17 H17A 0.9600 ?
C17 H17B 0.9600 ?
C17 H17C 0.9600 ?
C19 H19A 0.9600 ?
C19 H19B 0.9600 ?
C19 H19C 0.9600 ?
C20 H20A 0.9600 ?
C20 H20B 0.9600 ?
C20 H20C 0.9600 ?
C21 H21A 0.9600 ?
C21 H21B 0.9600 ?
C21 H21C 0.9600 ?

loop_
_geom_hbond_atom_site_label_D
_geom_hbond_atom_site_label_H
_geom_hbond_atom_site_label_A
_geom_hbond_site_symmetry_A
_geom_hbond_distance_DH
_geom_hbond_distance_HA
_geom_hbond_distance_DA
_geom_hbond_angle_DHA
O1 H1 O5 . 0.82 1.87 2.662(2) 164
C20 H20A O5 . 0.96 2.56 3.222(3) 126
C19 H19C O2 1_556 0.96 2.52 3.162(3) 124

loop_
_geom_torsion_atom_site_label_1
_geom_torsion_atom_site_label_2
_geom_torsion_atom_site_label_3
_geom_torsion_atom_site_label_4
_geom_torsion
C10 C1 C2 C3 -41.0(3)
C1 C2 C3 C4 8.6(3)
C2 C3 C4 C18 -173.2(2)
C2 C3 C4 C5 0.2(3)
C3 C4 C5 C20 -101.4(2)
C18 C4 C5 C20 71.7(2)
C3 C4 C5 C6 137.26(19)
C18 C4 C5 C6 -49.7(2)
C3 C4 C5 C10 22.5(2)
C18 C4 C5 C10 -164.46(15)
C20 C5 C6 O1 -44.7(2)
C4 C5 C6 O1 75.29(19)
C10 C5 C6 O1 -170.26(15)
C20 C5 C6 C7 75.09(19)
C4 C5 C6 C7 -164.95(15)
C10 C5 C6 C7 -50.50(19)
O1 C6 C7 C8 -177.65(17)
C5 C6 C7 C8 56.2(2)
C6 C7 C8 C17 175.47(19)
C6 C7 C8 C9 -56.8(2)
C7 C8 C9 C21 -70.56(19)
C17 C8 C9 C21 54.1(2)
C7 C8 C9 C11 173.26(15)
C17 C8 C9 C11 -62.1(2)
C7 C8 C9 C10 53.22(19)
C17 C8 C9 C10 177.84(17)
C2 C1 C10 C9 -158.71(15)
C2 C1 C10 C5 67.0(2)
C21 C9 C10 C1 -63.7(2)
C8 C9 C10 C1 172.87(15)
C11 C9 C10 C1 53.42(19)
C21 C9 C10 C5 67.06(19)
C8 C9 C10 C5 -56.39(18)
C11 C9 C10 C5 -175.84(14)
C20 C5 C10 C1 64.23(19)
C6 C5 C10 C1 -173.62(14)
C4 C5 C10 C1 -54.46(17)
C20 C5 C10 C9 -67.95(19)
C6 C5 C10 C9 54.19(18)
C4 C5 C10 C9 173.36(13)
C21 C9 C11 C12 179.19(18)
C8 C9 C11 C12 -60.4(2)
C10 C9 C11 C12 57.6(2)
C9 C11 C12 C13 -175.17(17)
C11 C12 C13 C14 24.1(3)
C11 C12 C13 C16 -156.2(2)
C16 C13 C14 C15 -2.9(3)
C12 C13 C14 C15 176.9(2)
C16 O3 C15 O2 178.5(2)
C16 O3 C15 C14 -0.9(3)
C13 C14 C15 O2 -176.9(3)
C13 C14 C15 O3 2.5(3)
C15 O3 C16 C13 -0.7(3)
C14 C13 C16 O3 2.3(3)
C12 C13 C16 O3 -177.6(2)
C19 O4 C18 O5 -0.6(3)
C19 O4 C18 C4 177.0(2)
C3 C4 C18 O5 155.5(2)
C5 C4 C18 O5 -18.1(3)
C3 C4 C18 O4 -21.9(3)
C5 C4 C18 O4 164.52(17)

loop_
_cod_related_entry_id
_cod_related_entry_database
_cod_related_entry_code
1 ChemSpider 9727058
